data_2218296
loop_
_publ_author_name
'Song, Wen-Dong'
'Wang, Hao'
'Miao, Yan-Li'

_publ_section_title Aquachlorido(4-methylbenzoato-\k<i>O</i>)(1,10-phenanthroline-\k^2^<i>N</i>,<i>N</i>')copper(II)
_journal_coeditor_code ZL2109
_journal_issue 5
_journal_name_full 'Acta Crystallographica Section E'
_journal_page_first m716
_journal_paper_doi 10.1107/S1600536808010945
_journal_volume 64
_journal_year 2008
_chemical_formula_iupac '[Cu (C8 H7 O2) Cl (C12 H8 N2) (H2 O)]'
_chemical_formula_moiety 'C20 H17 Cl Cu N2 O3'
_chemical_formula_sum 'C20 H17 Cl Cu N2 O3'
_chemical_formula_weight 432.35
_chemical_name_systematic
;
Aquachlorido(4-methylbenzoato-\k<i>O</i>)(1,10-phenanthroline-
\k^2^N,N')copper(II)
;
_space_group_IT_number 14
_symmetry_cell_setting monoclinic
_symmetry_space_group_name_Hall '-P 2yn'
_symmetry_space_group_name_H-M 'P 1 21/n 1'
_atom_sites_solution_hydrogens geom
_atom_sites_solution_primary direct
_atom_sites_solution_secondary difmap
_audit_creation_method SHELXL-97
_cell_angle_alpha 90.00
_cell_angle_beta 103.578(2)
_cell_angle_gamma 90.00
_cell_formula_units_Z 4
_cell_length_a 10.9095(4)
_cell_length_b 11.0546(4)
_cell_length_c 15.2059(6)
_cell_measurement_reflns_used 2895
_cell_measurement_temperature 296(2)
_cell_measurement_theta_max 27.89
_cell_measurement_theta_min 2.35
_cell_volume 1782.58(12)
_computing_cell_refinement 'APEX2 (Bruker, 2004)'
_computing_data_collection 'APEX2 (Bruker, 2004)'
_computing_data_reduction 'APEX2 (Bruker, 2004)'
_computing_molecular_graphics 'DIAMOND (Brandenburg, 2001)'
_computing_publication_material 'SHELXTL (Sheldrick, 2008\\bbr00)'
_computing_structure_refinement 'SHELXL97 (Sheldrick, 2008)'
_computing_structure_solution 'SHELXS97 (Sheldrick, 2008)'
_diffrn_ambient_temperature 296(2)
_diffrn_measured_fraction_theta_full 1.000
_diffrn_measured_fraction_theta_max 1.000
_diffrn_measurement_device_type 'Bruker APEXII area-detector'
_diffrn_measurement_method '\f and \w'
_diffrn_radiation_monochromator graphite
_diffrn_radiation_source 'fine-focus sealed tube'
_diffrn_radiation_type MoK\a
_diffrn_radiation_wavelength 0.71073
_diffrn_reflns_av_R_equivalents 0.0392
_diffrn_reflns_av_sigmaI/netI 0.0335
_diffrn_reflns_limit_h_max 14
_diffrn_reflns_limit_h_min -13
_diffrn_reflns_limit_k_max 14
_diffrn_reflns_limit_k_min -14
_diffrn_reflns_limit_l_max 19
_diffrn_reflns_limit_l_min -19
_diffrn_reflns_number 17233
_diffrn_reflns_theta_full 27.50
_diffrn_reflns_theta_max 27.50
_diffrn_reflns_theta_min 2.08
_diffrn_standards_number 0
_exptl_absorpt_coefficient_mu 1.399
_exptl_absorpt_correction_T_max 0.7211
_exptl_absorpt_correction_T_min 0.6789
_exptl_absorpt_correction_type multi-scan
_exptl_absorpt_process_details '(SADABS; Sheldrick, 1996)'
_exptl_crystal_colour blue
_exptl_crystal_density_diffrn 1.611
_exptl_crystal_density_method 'not measured'
_exptl_crystal_description block
_exptl_crystal_F_000 884
_exptl_crystal_size_max 0.30
_exptl_crystal_size_mid 0.29
_exptl_crystal_size_min 0.25
_refine_diff_density_max 0.361
_refine_diff_density_min -0.405
_refine_ls_extinction_method none
_refine_ls_goodness_of_fit_ref 1.052
_refine_ls_hydrogen_treatment mixed
_refine_ls_matrix_type full
_refine_ls_number_parameters 251
_refine_ls_number_reflns 4096
_refine_ls_number_restraints 3
_refine_ls_restrained_S_all 1.051
_refine_ls_R_factor_all 0.0392
_refine_ls_R_factor_gt 0.0313
_refine_ls_shift/su_max 0.001
_refine_ls_shift/su_mean 0.000
_refine_ls_structure_factor_coef Fsqd
_refine_ls_weighting_details 'calc w=1/[\s^2^(Fo^2^)+(0.0424P)^2^+0.6484P] where P=(Fo^2^+2Fc^2^)/3'
_refine_ls_weighting_scheme calc
_refine_ls_wR_factor_gt 0.0825
_refine_ls_wR_factor_ref 0.0869
_reflns_number_gt 3470
_reflns_number_total 4096
_reflns_threshold_expression I>2\s(I)
_cod_data_source_file zl2109.cif
_cod_data_source_block I
_cod_depositor_comments
;
The following automatic conversions were performed:
'_symmetry_cell_setting' value 'Monoclinic' changed to 'monoclinic'
according to '/home/saulius/struct/CIF-dictionaries/cif_core.dic'
dictionary named 'cif_core.dic' version 2.4.1 from 2010-06-29.

Automatic conversion script
Id: cif_fix_enum 1527 2010-12-29 10:47:43Z saulius 

The following automatic conversions were performed:

'_symmetry_cell_setting' value 'Monoclinic' changed to 'monoclinic'
according to /home/saulius/struct/CIF-dictionaries/cif_core.dic
dictionary named 'cif_core.dic' version 2.4.1 from 2010-06-29.

Automatic conversion script
Id: cif_fix_values 1715 2011-07-08 13:25:40Z adriana 
;
_cod_original_sg_symbol_H-M 'P 21/n'
_cod_database_code 2218296
_cod_database_fobs_code 2218296

loop_
_symmetry_equiv_pos_as_xyz
'x, y, z'
'-x+1/2, y+1/2, -z+1/2'
'-x, -y, -z'
'x-1/2, -y-1/2, z-1/2'

loop_
_atom_site_type_symbol
_atom_site_label
_atom_site_fract_x
_atom_site_fract_y
_atom_site_fract_z
_atom_site_U_iso_or_equiv
_atom_site_adp_type
_atom_site_calc_flag
_atom_site_refinement_flags
_atom_site_occupancy
C C1 0.64907(19) 0.5567(2) 0.17000(14) 0.0353(4) Uani d . 1
H H1 0.7299 0.5880 0.1905 0.042 Uiso calc R 1
C C2 0.6213(2) 0.4448(2) 0.20277(15) 0.0417(5) Uani d . 1
H H2 0.6826 0.4030 0.2445 0.050 Uiso calc R 1
C C3 0.5034(2) 0.3969(2) 0.17311(14) 0.0401(5) Uani d . 1
H H3 0.4843 0.3214 0.1934 0.048 Uiso calc R 1
C C4 0.41115(19) 0.46272(19) 0.11182(13) 0.0323(4) Uani d . 1
C C5 0.2842(2) 0.4229(2) 0.07897(14) 0.0387(5) Uani d . 1
H H5 0.2592 0.3489 0.0980 0.046 Uiso calc R 1
C C6 0.1996(2) 0.4917(2) 0.02029(15) 0.0396(5) Uani d . 1
H H6 0.1174 0.4638 -0.0003 0.047 Uiso calc R 1
C C7 0.23384(19) 0.6059(2) -0.01065(14) 0.0349(4) Uani d . 1
C C8 0.1518(2) 0.6819(2) -0.07119(17) 0.0470(6) Uani d . 1
H H8 0.0687 0.6587 -0.0949 0.056 Uiso calc R 1
C C9 0.1943(2) 0.7895(2) -0.09500(19) 0.0541(7) Uani d . 1
H H9 0.1399 0.8406 -0.1345 0.065 Uiso calc R 1
C C10 0.3190(2) 0.8236(2) -0.06052(16) 0.0440(5) Uani d . 1
H H10 0.3463 0.8979 -0.0775 0.053 Uiso calc R 1
C C11 0.35799(17) 0.64676(18) 0.02085(12) 0.0287(4) Uani d . 1
C C12 0.44711(17) 0.57430(17) 0.08258(12) 0.0276(4) Uani d . 1
C C13 0.85765(19) 0.81625(19) 0.06922(14) 0.0343(4) Uani d . 1
C C14 0.98797(18) 0.77868(18) 0.11736(13) 0.0305(4) Uani d . 1
C C15 1.09054(19) 0.8525(2) 0.11423(15) 0.0375(5) Uani d . 1
H H15 1.0786 0.9222 0.0790 0.045 Uiso calc R 1
C C16 1.20987(19) 0.8220(2) 0.16345(15) 0.0397(5) Uani d . 1
H H16 1.2773 0.8727 0.1614 0.048 Uiso calc R 1
C C17 1.23162(19) 0.7185(2) 0.21550(14) 0.0354(5) Uani d . 1
C C18 1.12943(19) 0.6429(2) 0.21623(14) 0.0364(5) Uani d . 1
H H18 1.1422 0.5713 0.2492 0.044 Uiso calc R 1
C C19 1.00983(19) 0.67339(19) 0.16855(14) 0.0336(4) Uani d . 1
H H19 0.9426 0.6226 0.1707 0.040 Uiso calc R 1
C C20 1.3607(2) 0.6881(3) 0.27276(16) 0.0476(6) Uani d . 1
H H20A 1.4229 0.7369 0.2541 0.071 Uiso calc R 1
H H20B 1.3784 0.6042 0.2654 0.071 Uiso calc R 1
H H20C 1.3629 0.7040 0.3352 0.071 Uiso calc R 1
Cl Cl1 0.55415(5) 0.92640(5) 0.16915(4) 0.03802(13) Uani d . 1
Cu Cu1 0.58608(2) 0.78128(2) 0.052071(16) 0.02995(9) Uani d . 1
N N1 0.56500(14) 0.62052(15) 0.11079(10) 0.0290(3) Uani d . 1
N N2 0.40076(16) 0.75369(16) -0.00414(12) 0.0327(4) Uani d . 1
O O1 0.76822(13) 0.76408(14) 0.09531(10) 0.0352(3) Uani d . 1
O O2 0.84387(16) 0.8934(2) 0.00865(14) 0.0697(6) Uani d . 1
O O1W 0.60789(15) 0.87990(17) -0.05137(12) 0.0500(4) Uani d D 1
H H1W 0.6788(12) 0.908(2) -0.041(2) 0.075 Uiso d D 1
H H2W 0.563(2) 0.9330(19) -0.0792(19) 0.075 Uiso d D 1

loop_
_atom_site_aniso_label
_atom_site_aniso_U_11
_atom_site_aniso_U_22
_atom_site_aniso_U_33
_atom_site_aniso_U_12
_atom_site_aniso_U_13
_atom_site_aniso_U_23
C1 0.0295(10) 0.0428(12) 0.0317(10) -0.0006(9) 0.0034(8) 0.0039(9)
C2 0.0400(12) 0.0482(13) 0.0348(11) 0.0060(10) 0.0044(9) 0.0126(10)
C3 0.0479(13) 0.0383(12) 0.0354(11) -0.0028(10) 0.0124(9) 0.0073(9)
C4 0.0370(11) 0.0319(10) 0.0296(10) -0.0045(8) 0.0112(8) -0.0021(8)
C5 0.0404(12) 0.0388(12) 0.0390(11) -0.0134(9) 0.0132(9) -0.0029(9)
C6 0.0306(10) 0.0473(13) 0.0404(11) -0.0141(9) 0.0075(9) -0.0068(10)
C7 0.0279(10) 0.0428(12) 0.0326(10) -0.0064(8) 0.0042(8) -0.0054(9)
C8 0.0257(10) 0.0598(15) 0.0492(13) -0.0063(10) -0.0041(9) 0.0032(12)
C9 0.0348(12) 0.0607(17) 0.0574(16) 0.0031(11) -0.0078(11) 0.0166(13)
C10 0.0333(11) 0.0433(12) 0.0499(13) -0.0008(10) -0.0013(10) 0.0133(11)
C11 0.0263(9) 0.0322(10) 0.0271(9) -0.0029(8) 0.0052(7) -0.0023(8)
C12 0.0267(9) 0.0329(10) 0.0233(8) -0.0032(8) 0.0059(7) -0.0025(7)
C13 0.0283(10) 0.0372(11) 0.0355(10) -0.0047(8) 0.0037(8) 0.0011(9)
C14 0.0263(9) 0.0354(11) 0.0295(10) -0.0033(8) 0.0057(8) -0.0034(8)
C15 0.0316(10) 0.0395(12) 0.0414(11) -0.0053(9) 0.0083(9) 0.0032(9)
C16 0.0256(10) 0.0486(13) 0.0448(12) -0.0086(9) 0.0080(9) -0.0058(10)
C17 0.0260(10) 0.0477(13) 0.0317(10) 0.0025(9) 0.0054(8) -0.0089(9)
C18 0.0342(11) 0.0379(11) 0.0362(11) 0.0036(9) 0.0067(9) 0.0001(9)
C19 0.0288(10) 0.0360(11) 0.0361(10) -0.0049(8) 0.0081(8) -0.0038(9)
C20 0.0290(11) 0.0691(16) 0.0419(12) 0.0051(11) 0.0026(9) -0.0065(12)
Cl1 0.0337(3) 0.0380(3) 0.0397(3) 0.0030(2) 0.0033(2) 0.0001(2)
Cu1 0.02281(13) 0.03156(15) 0.03284(15) -0.00285(9) 0.00123(10) 0.00481(10)
N1 0.0242(8) 0.0334(9) 0.0281(8) -0.0019(7) 0.0035(6) 0.0015(7)
N2 0.0263(8) 0.0349(9) 0.0335(9) -0.0027(7) 0.0002(7) 0.0022(7)
O1 0.0234(7) 0.0412(8) 0.0395(8) -0.0019(6) 0.0048(6) 0.0063(6)
O2 0.0325(9) 0.0915(15) 0.0800(13) -0.0065(9) 0.0027(9) 0.0516(12)
O1W 0.0322(8) 0.0648(11) 0.0498(10) 0.0020(8) 0.0033(7) 0.0280(9)

loop_
_atom_type_symbol
_atom_type_description
_atom_type_scat_dispersion_real
_atom_type_scat_dispersion_imag
_atom_type_scat_source
C C 0.0033 0.0016 'International Tables Vol C Tables 4.2.6.8 and 6.1.1.4'
H H 0.0000 0.0000 'International Tables Vol C Tables 4.2.6.8 and 6.1.1.4'
N N 0.0061 0.0033 'International Tables Vol C Tables 4.2.6.8 and 6.1.1.4'
O O 0.0106 0.0060 'International Tables Vol C Tables 4.2.6.8 and 6.1.1.4'
Cl Cl 0.1484 0.1585 'International Tables Vol C Tables 4.2.6.8 and 6.1.1.4'
Cu Cu 0.3201 1.2651 'International Tables Vol C Tables 4.2.6.8 and 6.1.1.4'

loop_
_geom_angle_atom_site_label_1
_geom_angle_atom_site_label_2
_geom_angle_atom_site_label_3
_geom_angle
N1 C1 C2 122.73(19)
N1 C1 H1 118.6
C2 C1 H1 118.6
C3 C2 C1 119.5(2)
C3 C2 H2 120.2
C1 C2 H2 120.2
C2 C3 C4 119.4(2)
C2 C3 H3 120.3
C4 C3 H3 120.3
C12 C4 C3 117.22(18)
C12 C4 C5 118.85(19)
C3 C4 C5 123.92(19)
C6 C5 C4 120.8(2)
C6 C5 H5 119.6
C4 C5 H5 119.6
C5 C6 C7 121.51(19)
C5 C6 H6 119.2
C7 C6 H6 119.2
C11 C7 C8 116.6(2)
C11 C7 C6 118.62(19)
C8 C7 C6 124.78(19)
C9 C8 C7 119.7(2)
C9 C8 H8 120.2
C7 C8 H8 120.2
C8 C9 C10 120.2(2)
C8 C9 H9 119.9
C10 C9 H9 119.9
N2 C10 C9 122.3(2)
N2 C10 H10 118.9
C9 C10 H10 118.9
N2 C11 C7 123.57(18)
N2 C11 C12 116.53(16)
C7 C11 C12 119.89(18)
N1 C12 C4 123.21(18)
N1 C12 C11 116.44(17)
C4 C12 C11 120.35(17)
O2 C13 O1 125.12(19)
O2 C13 C14 119.36(18)
O1 C13 C14 115.52(18)
C19 C14 C15 118.41(19)
C19 C14 C13 121.65(18)
C15 C14 C13 119.90(19)
C16 C15 C14 120.0(2)
C16 C15 H15 120.0
C14 C15 H15 120.0
C17 C16 C15 121.7(2)
C17 C16 H16 119.1
C15 C16 H16 119.1
C16 C17 C18 118.09(19)
C16 C17 C20 121.8(2)
C18 C17 C20 120.1(2)
C19 C18 C17 120.6(2)
C19 C18 H18 119.7
C17 C18 H18 119.7
C18 C19 C14 121.09(19)
C18 C19 H19 119.5
C14 C19 H19 119.5
C17 C20 H20A 109.5
C17 C20 H20B 109.5
H20A C20 H20B 109.5
C17 C20 H20C 109.5
H20A C20 H20C 109.5
H20B C20 H20C 109.5
O1 Cu1 O1W 91.07(6)
O1 Cu1 N2 164.79(7)
O1W Cu1 N2 92.41(7)
O1 Cu1 N1 88.73(6)
O1W Cu1 N1 152.03(8)
N2 Cu1 N1 81.29(7)
O1 Cu1 Cl1 97.16(5)
O1W Cu1 Cl1 106.16(6)
N2 Cu1 Cl1 96.07(5)
N1 Cu1 Cl1 101.62(5)
C1 N1 C12 117.86(17)
C1 N1 Cu1 129.28(14)
C12 N1 Cu1 112.85(12)
C10 N2 C11 117.66(18)
C10 N2 Cu1 129.52(15)
C11 N2 Cu1 112.82(13)
C13 O1 Cu1 130.15(14)
Cu1 O1W H1W 110(2)
Cu1 O1W H2W 130(2)
H1W O1W H2W 105.0(15)

loop_
_geom_bond_atom_site_label_1
_geom_bond_atom_site_label_2
_geom_bond_distance
C1 N1 1.327(2)
C1 C2 1.394(3)
C1 H1 0.9300
C2 C3 1.366(3)
C2 H2 0.9300
C3 C4 1.403(3)
C3 H3 0.9300
C4 C12 1.398(3)
C4 C5 1.427(3)
C5 C6 1.356(3)
C5 H5 0.9300
C6 C7 1.428(3)
C6 H6 0.9300
C7 C11 1.401(3)
C7 C8 1.403(3)
C8 C9 1.356(3)
C8 H8 0.9300
C9 C10 1.390(3)
C9 H9 0.9300
C10 N2 1.330(3)
C10 H10 0.9300
C11 N2 1.357(3)
C11 C12 1.428(3)
C12 N1 1.357(2)
C13 O2 1.238(3)
C13 O1 1.274(2)
C13 C14 1.497(3)
C14 C19 1.389(3)
C14 C15 1.395(3)
C15 C16 1.382(3)
C15 H15 0.9300
C16 C17 1.381(3)
C16 H16 0.9300
C17 C18 1.395(3)
C17 C20 1.509(3)
C18 C19 1.377(3)
C18 H18 0.9300
C19 H19 0.9300
C20 H20A 0.9600
C20 H20B 0.9600
C20 H20C 0.9600
Cl1 Cu1 2.4810(6)
Cu1 O1 1.9503(14)
Cu1 O1W 1.9736(16)
Cu1 N2 2.0248(17)
Cu1 N1 2.0261(17)
O1W H1W 0.812(10)
O1W H2W 0.816(10)

loop_
_geom_hbond_atom_site_label_D
_geom_hbond_atom_site_label_H
_geom_hbond_atom_site_label_A
_geom_hbond_site_symmetry_A
_geom_hbond_distance_DH
_geom_hbond_distance_HA
_geom_hbond_distance_DA
_geom_hbond_angle_DHA
C10 H10 Cl1 3_675 0.93 2.76 3.654(2) 162.0
C1 H1 O1 . 0.93 2.52 2.988(3) 111.6
O1W H2W Cl1 3_675 0.816(10) 2.259(10) 3.0709(17) 174(3)
O1W H1W O2 . 0.812(10) 1.788(14) 2.526(2) 150(3)
C3 H3 Cg1 2_645 0.93 2.71 3.413(2) 133
C20 H20B Cg2 1_655 0.93 2.99 3.627(2) 125
